data_4503173
loop_
_publ_author_name
'Lee, Hyang-Yeol'
'Kampf, Jeffery W.'
'Park, Kyo Sung'
'Marsh, E. Neil G.'

_publ_section_title
;
 Covalent Metal&#x2212;Peptide Framework Compounds That Extend in One and
 Two Dimensions
;
_journal_issue 1
_journal_name_full 'Crystal Growth &amp; Design'
_journal_page_first 296
_journal_paper_doi 10.1021/cg700724h
_journal_volume 8
_journal_year 2008
_chemical_formula_moiety 'C14 H26 Cd N4 O8, 8(H2 O)'
_chemical_formula_sum 'C14 H42 Cd N4 O16'
_chemical_formula_weight 634.92
_chemical_name_common Cd(AlaThr)2.(H2O)4
_chemical_name_systematic
;
 ?
;
_space_group_IT_number 5
_symmetry_cell_setting monoclinic
_symmetry_space_group_name_Hall 'C 2y'
_symmetry_space_group_name_H-M 'C 1 2 1'
_atom_sites_solution_hydrogens geom
_atom_sites_solution_primary direct
_atom_sites_solution_secondary difmap
_audit_creation_method SHELXL-97
_cell_angle_alpha 90.00
_cell_angle_beta 96.809(4)
_cell_angle_gamma 90.00
_cell_formula_units_Z 2
_cell_length_a 15.257(4)
_cell_length_b 10.489(3)
_cell_length_c 8.092(2)
_cell_measurement_reflns_used 8044
_cell_measurement_temperature 123(2)
_cell_measurement_theta_max 23.32
_cell_measurement_theta_min 2.38
_cell_volume 1285.8(6)
_computing_cell_refinement 'Bruker SMART'
_computing_data_collection 'Bruker SMART'
_computing_data_reduction 'Bruker SHELXTL'
_computing_molecular_graphics 'Bruker SHELXTL'
_computing_publication_material 'Bruker SHELXTL'
_computing_structure_refinement 'Bruker SHELXTL'
_computing_structure_solution 'Bruker SHELXTL'
_diffrn_ambient_temperature 123(2)
_diffrn_measured_fraction_theta_full 1.000
_diffrn_measured_fraction_theta_max 1.000
_diffrn_measurement_device_type 'CCD area detector'
_diffrn_measurement_method 'phi and omega scans'
_diffrn_radiation_monochromator graphite
_diffrn_radiation_source 'fine-focus sealed tube'
_diffrn_radiation_type MoK\a
_diffrn_radiation_wavelength 0.71073
_diffrn_reflns_av_R_equivalents 0.0264
_diffrn_reflns_av_sigmaI/netI 0.0164
_diffrn_reflns_limit_h_max 20
_diffrn_reflns_limit_h_min -20
_diffrn_reflns_limit_k_max 13
_diffrn_reflns_limit_k_min -13
_diffrn_reflns_limit_l_max 10
_diffrn_reflns_limit_l_min -10
_diffrn_reflns_number 16318
_diffrn_reflns_theta_full 28.31
_diffrn_reflns_theta_max 28.31
_diffrn_reflns_theta_min 2.36
_exptl_absorpt_coefficient_mu 0.928
_exptl_absorpt_correction_T_max 0.8968
_exptl_absorpt_correction_T_min 0.6749
_exptl_absorpt_correction_type multi-scan
_exptl_absorpt_process_details
;
  Blessing, R. Acta Cryst. (1995) A51 33-38.
  Sheldrick, G.  SADABS (Version 2.10) Bruker/Siemens area
  detector absorption and other corrections, University of
  Gottingen, Germany 2003.
;
_exptl_crystal_colour colorless
_exptl_crystal_density_diffrn 1.640
_exptl_crystal_density_method 'not measured'
_exptl_crystal_description plate
_exptl_crystal_F_000 660
_exptl_crystal_size_max 0.46
_exptl_crystal_size_mid 0.46
_exptl_crystal_size_min 0.12
_refine_diff_density_max 0.307
_refine_diff_density_min -0.184
_refine_diff_density_rms 0.040
_refine_ls_abs_structure_details 'Flack H D (1983), Acta Cryst. A39, 876-881'
_refine_ls_abs_structure_Flack -0.011(9)
_refine_ls_extinction_method none
_refine_ls_goodness_of_fit_ref 1.073
_refine_ls_hydrogen_treatment mixed
_refine_ls_matrix_type full
_refine_ls_number_parameters 209
_refine_ls_number_reflns 3203
_refine_ls_number_restraints 1
_refine_ls_restrained_S_all 1.073
_refine_ls_R_factor_all 0.0118
_refine_ls_R_factor_gt 0.0118
_refine_ls_shift/su_max 0.000
_refine_ls_shift/su_mean 0.000
_refine_ls_structure_factor_coef Fsqd
_refine_ls_weighting_details 'calc w=1/[\s^2^(Fo^2^)+(0.0201P)^2^+0.1972P] where P=(Fo^2^+2Fc^2^)/3'
_refine_ls_weighting_scheme calc
_refine_ls_wR_factor_gt 0.0310
_refine_ls_wR_factor_ref 0.0310
_reflns_number_gt 3201
_reflns_number_total 3203
_reflns_threshold_expression >2sigma(I)
_cod_data_source_file cg700724h-file002.cif
_cod_data_source_block t7cd
_cod_depositor_comments
;
The following automatic conversions were performed:

'_symmetry_cell_setting' value 'Monoclinic' changed to 'monoclinic'
according to /home/saulius/struct/CIF-dictionaries/cif_core.dic
dictionary named 'cif_core.dic' version 2.4.1 from 2010-06-29.

Automatic conversion script
Id: cif_fix_values 1715 2011-07-08 13:25:40Z adriana 
;
_cod_original_sg_symbol_H-M C2
_cod_database_code 4503173

loop_
_symmetry_equiv_pos_as_xyz
'x, y, z'
'-x, y, -z'
'x+1/2, y+1/2, z'
'-x+1/2, y+1/2, -z'

loop_
_atom_site_label
_atom_site_type_symbol
_atom_site_fract_x
_atom_site_fract_y
_atom_site_fract_z
_atom_site_U_iso_or_equiv
_atom_site_adp_type
_atom_site_occupancy
_atom_site_symmetry_multiplicity
_atom_site_calc_flag
_atom_site_refinement_flags
Cd1 Cd 0.0000 0.3100 1.0000 0.01062(3) Uani 1 2 d S
O1 O 0.12868(6) 0.43531(9) 0.98068(11) 0.01448(16) Uani 1 1 d .
O2 O 0.37699(7) 0.38282(9) 0.70170(12) 0.01897(18) Uani 1 1 d .
O3 O 0.40874(6) 0.63773(9) 1.00412(11) 0.01635(17) Uani 1 1 d .
O4 O 0.33223(6) 0.69136(9) 0.76153(11) 0.01603(17) Uani 1 1 d .
O5 O 0.11512(10) 0.20104(12) 0.55708(16) 0.0317(3) Uani 1 1 d .
O6 O 0.45380(9) 0.48490(12) 0.27627(15) 0.0231(3) Uani 1 1 d .
O7 O 0.20230(8) 0.54051(13) 0.42587(14) 0.0282(2) Uani 1 1 d .
O8 O 0.18734(8) 0.83635(10) 0.62946(15) 0.0269(3) Uani 1 1 d .
C1 C 0.01540(11) 0.61523(15) 0.7366(2) 0.0197(3) Uani 1 1 d .
H1A H -0.0360 0.6292 0.6538 0.030 Uiso 1 1 calc R
H1B H 0.0594 0.6819 0.7260 0.030 Uiso 1 1 calc R
H1C H -0.0030 0.6182 0.8485 0.030 Uiso 1 1 calc R
C2 C 0.05567(7) 0.48482(11) 0.70790(14) 0.0119(2) Uani 1 1 d .
H2 H 0.0736 0.4807 0.5931 0.014 Uiso 1 1 calc R
C3 C 0.13676(7) 0.46838(11) 0.83642(14) 0.01124(19) Uani 1 1 d .
C4 C 0.29555(7) 0.49705(11) 0.89834(14) 0.01110(19) Uani 1 1 d .
H4 H 0.2797 0.4913 1.0145 0.013 Uiso 1 1 calc R
C6 C 0.35305(8) 0.38013(11) 0.86771(14) 0.0127(2) Uani 1 1 d .
H6 H 0.4082 0.3834 0.9479 0.015 Uiso 1 1 calc R
C7 C 0.30498(9) 0.25654(13) 0.89486(17) 0.0178(2) Uani 1 1 d .
H7A H 0.2515 0.2511 0.8152 0.027 Uiso 1 1 calc R
H7B H 0.2888 0.2546 1.0085 0.027 Uiso 1 1 calc R
H7C H 0.3436 0.1841 0.8784 0.027 Uiso 1 1 calc R
C8 C 0.34845(7) 0.61983(11) 0.88460(14) 0.0120(2) Uani 1 1 d .
N1 N -0.00769(7) 0.38184(10) 0.73035(13) 0.01398(19) Uani 1 1 d .
H1D H 0.0043(11) 0.325(3) 0.662(2) 0.027(4) Uiso 1 1 d .
H1E H -0.0632(13) 0.4146(19) 0.698(2) 0.023(4) Uiso 1 1 d .
N2 N 0.21410(6) 0.49886(9) 0.78561(13) 0.01189(18) Uani 1 1 d .
H8B H 0.1758(13) 0.834(2) 0.535(3) 0.036(6) Uiso 1 1 d .
H2A H 0.2158(11) 0.5165(17) 0.689(2) 0.013(4) Uiso 1 1 d .
H7B H 0.2326(15) 0.479(2) 0.397(3) 0.035(5) Uiso 1 1 d .
H8A H 0.2297(14) 0.7750(18) 0.664(3) 0.031(6) Uiso 1 1 d .
H6B H 0.4154(13) 0.4436(19) 0.282(2) 0.018(5) Uiso 1 1 d .
H5B H 0.0972(17) 0.140(3) 0.588(3) 0.046(7) Uiso 1 1 d .
H6A H 0.4400(15) 0.522(2) 0.185(3) 0.037(6) Uiso 1 1 d .
H7A H 0.227(2) 0.601(3) 0.397(4) 0.065(9) Uiso 1 1 d .
H5A H 0.132(2) 0.187(3) 0.477(4) 0.054(8) Uiso 1 1 d .
H2B H 0.4222(15) 0.417(2) 0.704(3) 0.031(5) Uiso 1 1 d .

loop_
_atom_site_aniso_label
_atom_site_aniso_U_11
_atom_site_aniso_U_22
_atom_site_aniso_U_33
_atom_site_aniso_U_23
_atom_site_aniso_U_13
_atom_site_aniso_U_12
Cd1 0.00918(4) 0.00929(4) 0.01381(5) 0.000 0.00310(3) 0.000
O1 0.0120(4) 0.0191(4) 0.0125(4) 0.0016(3) 0.0019(3) -0.0034(3)
O2 0.0182(4) 0.0232(5) 0.0170(4) -0.0001(3) 0.0084(3) 0.0016(4)
O3 0.0125(4) 0.0137(4) 0.0221(4) 0.0012(3) -0.0008(3) -0.0030(3)
O4 0.0173(4) 0.0143(4) 0.0171(4) 0.0029(3) 0.0043(3) -0.0011(3)
O5 0.0519(8) 0.0228(6) 0.0232(5) 0.0015(4) 0.0155(5) 0.0010(5)
O6 0.0264(7) 0.0239(6) 0.0194(5) 0.0038(4) 0.0042(5) 0.0027(5)
O7 0.0312(5) 0.0316(6) 0.0231(5) 0.0066(4) 0.0085(4) 0.0085(5)
O8 0.0253(5) 0.0292(8) 0.0254(5) 0.0042(4) -0.0003(4) 0.0062(4)
C1 0.0177(7) 0.0146(6) 0.0258(7) 0.0003(5) -0.0013(6) 0.0025(6)
C2 0.0092(4) 0.0130(5) 0.0134(5) 0.0006(4) 0.0008(4) -0.0016(4)
C3 0.0099(5) 0.0096(5) 0.0141(5) -0.0007(4) 0.0011(4) -0.0002(4)
C4 0.0088(5) 0.0113(5) 0.0131(5) -0.0001(4) 0.0010(4) -0.0017(4)
C6 0.0113(5) 0.0132(6) 0.0135(5) -0.0004(4) 0.0018(4) -0.0009(4)
C7 0.0192(6) 0.0117(5) 0.0229(6) 0.0002(4) 0.0042(5) 0.0003(5)
C8 0.0090(4) 0.0114(5) 0.0165(5) -0.0013(4) 0.0047(4) -0.0006(4)
N1 0.0115(4) 0.0149(5) 0.0153(5) -0.0012(4) 0.0006(4) -0.0041(4)
N2 0.0095(4) 0.0148(5) 0.0113(5) 0.0008(3) 0.0009(3) -0.0018(3)

loop_
_atom_type_symbol
_atom_type_description
_atom_type_scat_dispersion_real
_atom_type_scat_dispersion_imag
_atom_type_scat_source
C C 0.0033 0.0016 'International Tables Vol C Tables 4.2.6.8 and 6.1.1.4'
H H 0.0000 0.0000 'International Tables Vol C Tables 4.2.6.8 and 6.1.1.4'
N N 0.0061 0.0033 'International Tables Vol C Tables 4.2.6.8 and 6.1.1.4'
O O 0.0106 0.0060 'International Tables Vol C Tables 4.2.6.8 and 6.1.1.4'
Cd Cd -0.8075 1.2024 'International Tables Vol C Tables 4.2.6.8 and 6.1.1.4'

loop_
_geom_angle_atom_site_label_1
_geom_angle_atom_site_label_2
_geom_angle_atom_site_label_3
_geom_angle
_geom_angle_site_symmetry_1
_geom_angle_site_symmetry_3
O3 Cd1 O3 75.42(6) 3_445 4_547
O3 Cd1 N1 102.02(4) 3_445 2_557
O3 Cd1 N1 108.11(3) 4_547 2_557
O3 Cd1 N1 108.11(3) 3_445 .
O3 Cd1 N1 102.02(4) 4_547 .
N1 Cd1 N1 141.70(5) 2_557 .
O3 Cd1 O1 85.82(5) 3_445 2_557
O3 Cd1 O1 161.06(3) 4_547 2_557
N1 Cd1 O1 72.93(3) 2_557 2_557
N1 Cd1 O1 86.07(4) . 2_557
O3 Cd1 O1 161.06(3) 3_445 .
O3 Cd1 O1 85.82(5) 4_547 .
N1 Cd1 O1 86.07(4) 2_557 .
N1 Cd1 O1 72.93(3) . .
O1 Cd1 O1 113.03(6) 2_557 .
C3 O1 Cd1 113.04(7) . .
C8 O3 Cd1 119.66(8) . 3
N1 C2 C1 110.82(11) . .
N1 C2 C3 108.84(9) . .
C1 C2 C3 107.76(10) . .
O1 C3 N2 123.26(11) . .
O1 C3 C2 120.68(10) . .
N2 C3 C2 115.94(10) . .
N2 C4 C8 111.27(9) . .
N2 C4 C6 111.69(9) . .
C8 C4 C6 109.99(9) . .
O2 C6 C7 109.48(10) . .
O2 C6 C4 110.32(9) . .
C7 C6 C4 111.19(10) . .
O4 C8 O3 125.26(11) . .
O4 C8 C4 120.49(10) . .
O3 C8 C4 114.23(10) . .
C2 N1 Cd1 113.37(7) . .
C3 N2 C4 121.72(10) . .

loop_
_geom_bond_atom_site_label_1
_geom_bond_atom_site_label_2
_geom_bond_distance
_geom_bond_site_symmetry_2
Cd1 O3 2.2833(10) 3_445
Cd1 O3 2.2833(10) 4_547
Cd1 N1 2.2985(12) 2_557
Cd1 N1 2.2985(12) .
Cd1 O1 2.3833(10) 2_557
Cd1 O1 2.3834(10) .
O1 C3 1.2380(15) .
O2 C6 1.4337(15) .
O3 C8 1.2672(15) .
O3 Cd1 2.2834(10) 3
O4 C8 1.2480(15) .
C1 C2 1.5285(19) .
C2 N1 1.4750(14) .
C2 C3 1.5286(15) .
C3 N2 1.3337(15) .
C4 N2 1.4518(14) .
C4 C8 1.5309(16) .
C4 C6 1.5449(16) .
C6 C7 1.5180(17) .

loop_
_geom_hbond_atom_site_label_D
_geom_hbond_atom_site_label_H
_geom_hbond_atom_site_label_A
_geom_hbond_distance_DH
_geom_hbond_distance_HA
_geom_hbond_distance_DA
_geom_hbond_angle_DHA
_geom_hbond_site_symmetry_A
N1 H1D O5 0.85(2) 2.37(2) 3.1138(17) 146.8(15) .
O8 H8A O4 0.93(2) 1.88(2) 2.7896(15) 163.8(18) .
O6 H6B O8 0.73(2) 2.12(2) 2.8347(19) 164(2) 4_546
O5 H5B O6 0.75(3) 2.16(3) 2.8983(19) 168(3) 4_546
O6 H6A O3 0.84(2) 1.92(2) 2.7448(16) 168(2) 1_554
N1 H1D O5 0.85(2) 2.72(2) 3.2846(17) 125.7(14) 2_556
N1 H1E O7 0.92(2) 2.60(2) 3.5062(18) 168.3(16) 2_556
O8 H8B O2 0.76(2) 2.06(2) 2.7854(17) 161(2) 4_556
N2 H2A O7 0.805(19) 2.132(19) 2.9280(17) 170.2(17) .
O7 H7B O8 0.85(2) 1.96(3) 2.7928(17) 170(2) 4_546
O7 H7A O5 0.79(3) 2.61(3) 3.244(2) 139(3) 4_556
O5 H5A O4 0.74(3) 2.07(3) 2.7918(17) 167(3) 4_546
O2 H2B O6 0.77(2) 2.01(2) 2.7810(18) 173(2) 2_656
